data_5000337
_chemical_formula_moiety 'C18 H42 Cl2 Fe1 P2'
_chemical_formula_sum 'C18 H42 Cl2 Fe P2'
_chemical_formula_weight 447.231
_space_group_IT_number 18
_symmetry_cell_setting orthorhombic
_symmetry_space_group_name_Hall 'P 2 2ab'
_symmetry_space_group_name_H-M 'P 21 21 2'
_cell_angle_alpha 90
_cell_angle_beta 90
_cell_angle_gamma 90
_cell_formula_units_Z 2
_cell_length_a 11.8233(16)
_cell_length_b 14.4052(18)
_cell_length_c 7.2445(9)
_cell_measurement_reflns_used 172
_cell_measurement_temperature 113
_cell_measurement_theta_max 16.12
_cell_measurement_theta_min 12.22
_cell_volume 1233.9(3)
_diffrn_ambient_temperature 113
_diffrn_detector_area_resol_mean ?
_diffrn_measured_fraction_theta_full 0
_diffrn_measured_fraction_theta_max 1
_diffrn_measurement_device_type 'refurbished Picker diffractometer'
_diffrn_measurement_method '\q/2\q scans'
_diffrn_radiation_type 'Mo K\a'
_diffrn_radiation_wavelength 0.71069
_diffrn_reflns_av_R_equivalents 0.022
_diffrn_reflns_limit_h_max 15
_diffrn_reflns_limit_h_min -15
_diffrn_reflns_limit_k_max 18
_diffrn_reflns_limit_k_min -18
_diffrn_reflns_limit_l_max 9
_diffrn_reflns_limit_l_min -9
_diffrn_reflns_number 4048
_diffrn_reflns_theta_full 0
_diffrn_reflns_theta_max 27.5708
_diffrn_reflns_theta_min 3.14736
_diffrn_standards_decay_% 2.3
_diffrn_standards_interval_count 200
_diffrn_standards_number 4
_exptl_absorpt_coefficient_mu 0.9555
_exptl_absorpt_correction_T_max 0.8
_exptl_absorpt_correction_T_min 0.754
_exptl_absorpt_correction_type analytical
_exptl_absorpt_process_details Tompa
_exptl_crystal_colour colorless
_exptl_crystal_density_diffrn 1.204
_exptl_crystal_density_meas ?
_exptl_crystal_density_method 'not measured'
_exptl_crystal_description 'approx. hexagonal plate'
_exptl_crystal_F_000 480
_exptl_crystal_size_max .3
_exptl_crystal_size_mid .3
_exptl_crystal_size_min .3
_refine_diff_density_max 0.67
_refine_diff_density_min -1.01
_refine_ls_abs_structure_details none
_refine_ls_abs_structure_Flack 0.020(15)
_refine_ls_extinction_coef -0.0000013(3)
_refine_ls_extinction_expression
;
Larson, A. C. (1967).  Acta Cryst. 23, p. 664.  Eq. (3)
;
_refine_ls_extinction_method Zachariasen
_refine_ls_goodness_of_fit_ref 0.7728
_refine_ls_hydrogen_treatment refall
_refine_ls_matrix_type full
_refine_ls_number_parameters 190
_refine_ls_number_reflns 2720
_refine_ls_R_factor_gt 0.0257
_refine_ls_shift/su_max 0.3329
_refine_ls_structure_factor_coef F
_refine_ls_weighting_details w^-1^=\s^2^(F)+(.07F)^2^
_refine_ls_weighting_scheme calc
_refine_ls_wR_factor_ref 0.0287
_reflns_number_gt 2719
_reflns_number_total 2861
_reflns_threshold_expression F>3.0\s(F)
_cod_original_formula_sum 'C18 H42 Cl2 Fe1 P2'
_cod_database_code 5000337

loop_
_symmetry_equiv_pos_as_xyz
x,y,z
1/2+x,1/2-y,-z
1/2-x,1/2+y,-z
-x,-y,z

loop_
_atom_site_label
_atom_site_type_symbol
_atom_site_fract_x
_atom_site_fract_y
_atom_site_fract_z
_atom_site_U_iso_or_equiv
_atom_site_adp_type
_atom_site_occupancy
_atom_site_disorder_group
_atom_site_disorder_assembly
FE1 FE 1 1 0.04125(5) 0.01255(10) Uani 1 0 .
CL2 CL 1.08386(4) 0.89056(3) -0.13553(6) 0.01956(13) Uani 1 0 .
P3 P 1.13377(4) 1.08566(3) 0.24850(6) 0.01363(12) Uani 1 0 .
C4 C 1.09064(18) 1.20925(14) 0.2954(3) 0.0203(5) Uani 1 0 .
C5 C 1.1499(2) 1.25337(18) 0.4623(4) 0.0338(7) Uani 1 0 .
C6 C 1.1085(2) 1.26998(15) 0.1241(4) 0.0278(7) Uani 1 0 .
C7 C 0.96283(19) 1.20596(16) 0.3373(3) 0.0243(6) Uani 1 0 .
C8 C 1.28149(16) 1.07750(14) 0.1549(3) 0.0186(5) Uani 1 0 .
C9 C 1.36826(18) 1.13892(16) 0.2545(3) 0.0258(6) Uani 1 0 .
C10 C 1.28027(19) 1.10092(19) -0.0524(3) 0.0281(7) Uani 1 0 .
C11 C 1.31661(19) 0.97523(15) 0.1765(3) 0.0260(6) Uani 1 0 .
C12 C 1.1485(2) 1.03786(17) 0.4807(3) 0.0238(6) Uani 1 0 .
H1 H 1.220(3) 1.260(2) 0.445(4) 0.038(8) Uiso 1 0 .
H2 H 1.119(3) 1.316(2) 0.475(5) 0.045(9) Uiso 1 0 .
H3 H 1.139(2) 1.216(2) 0.574(4) 0.031(7) Uiso 1 0 .
H4 H 1.181(3) 1.285(2) 0.093(4) 0.045(9) Uiso 1 0 .
H5 H 1.076(2) 1.2420(19) 0.013(4) 0.027(7) Uiso 1 0 .
H6 H 1.076(2) 1.329(2) 0.139(4) 0.031(7) Uiso 1 0 .
H7 H 0.935(2) 1.2678(17) 0.354(3) 0.016(6) Uiso 1 0 .
H8 H 0.919(2) 1.1771(18) 0.239(4) 0.020(6) Uiso 1 0 .
H9 H 0.946(2) 1.175(2) 0.441(4) 0.029(7) Uiso 1 0 .
H10 H 1.441(2) 1.129(2) 0.208(4) 0.031(7) Uiso 1 0 .
H11 H 1.352(2) 1.206(2) 0.230(4) 0.031(7) Uiso 1 0 .
H12 H 1.367(2) 1.121(2) 0.378(4) 0.030(7) Uiso 1 0 .
H13 H 1.357(3) 1.093(2) -0.112(4) 0.041(8) Uiso 1 0 .
H14 H 1.229(2) 1.0645(19) -0.117(4) 0.029(7) Uiso 1 0 .
H15 H 1.262(2) 1.161(2) -0.075(4) 0.030(7) Uiso 1 0 .
H16 H 1.267(3) 0.935(2) 0.130(4) 0.036(8) Uiso 1 0 .
H17 H 1.387(2) 0.9666(18) 0.120(4) 0.025(7) Uiso 1 0 .
H18 H 1.325(2) 0.962(2) 0.302(4) 0.028(7) Uiso 1 0 .
H19 H 1.083(3) 1.0458(19) 0.540(4) 0.034(7) Uiso 1 0 .
H20 H 1.153(2) 0.972(2) 0.471(4) 0.020(6) Uiso 1 0 .
H21 H 1.217(2) 1.0603(18) 0.549(4) 0.026(7) Uiso 1 0 .

loop_
_atom_type_symbol
_atom_type_description
_atom_type_scat_dispersion_real
_atom_type_scat_dispersion_imag
_atom_type_scat_source
FE Fe 0.301 0.845 'International Tables Vol. IV (1974) Table 2.2B'
CL Cl 0.132 0.159 'International Tables Vol. IV (1974) Table 2.2B'
P P 0.09 0.095 'International Tables Vol. IV (1974) Table 2.2B'
C C 0.002 0.002 'International Tables Vol. IV (1974) Table 2.2B'
H H 0 0 'International Tables Vol. IV (1974) Table 2.2B'
